data_4129736
loop_
_publ_author_name
'Hao, Jingjun'
'Vabre, Boris'
'Zargarian, Davit'

_publ_section_title
;
 Reactions of Phenylhydrosilanes with Pincer-Nickel Complexes: Evidence
 for New Si-O and Si-C Bond Formation Pathways.
;
_journal_issue 48
_journal_name_full 'Journal of the American Chemical Society'
_journal_page_first 15287
_journal_page_last 15298
_journal_paper_doi 10.1021/jacs.5b10066
_journal_volume 137
_journal_year 2015
_chemical_formula_sum 'C30 H42 Ni O2 P2 Si'
_chemical_formula_weight 583.38
_space_group_IT_number 61
_space_group_name_Hall '-P 2ac 2ab'
_space_group_name_H-M_alt 'P b c a'
_symmetry_cell_setting orthorhombic
_symmetry_space_group_name_H-M 'P b c a'
_atom_sites_solution_hydrogens geom
_atom_sites_solution_primary direct
_atom_sites_solution_secondary difmap
_audit_creation_method SHELXL-97
_cell_angle_alpha 90.00
_cell_angle_beta 90.00
_cell_angle_gamma 90.00
_cell_formula_units_Z 8
_cell_length_a 11.83200(10)
_cell_length_b 20.1684(2)
_cell_length_c 25.0196(3)
_cell_measurement_temperature 100(2)
_cell_volume 5970.49(11)
_computing_structure_refinement 'SHELXL-97 (Sheldrick, 2008)'
_computing_structure_solution 'SHELXS-97 (Sheldrick, 2008)'
_diffrn_ambient_temperature 100(2)
_diffrn_measured_fraction_theta_full 0.998
_diffrn_measured_fraction_theta_max 0.998
_diffrn_measurement_device_type 'Bruker APEX II'
_diffrn_radiation_monochromator graphite
_diffrn_radiation_source 'fine-focus sealed tube'
_diffrn_radiation_type CuK\a
_diffrn_radiation_wavelength 1.54178
_diffrn_reflns_av_R_equivalents 0.0349
_diffrn_reflns_av_sigmaI/netI 0.0148
_diffrn_reflns_limit_h_max 14
_diffrn_reflns_limit_h_min -14
_diffrn_reflns_limit_k_max 24
_diffrn_reflns_limit_k_min -24
_diffrn_reflns_limit_l_max 30
_diffrn_reflns_limit_l_min -30
_diffrn_reflns_number 75335
_diffrn_reflns_theta_full 71.17
_diffrn_reflns_theta_max 71.17
_diffrn_reflns_theta_min 3.53
_exptl_absorpt_coefficient_mu 2.522
_exptl_absorpt_correction_T_max 0.9058
_exptl_absorpt_correction_T_min 0.8634
_exptl_absorpt_correction_type multi-scan
_exptl_absorpt_process_details 'Sadabs (Sheldrick, 2008)'
_exptl_crystal_colour yellow
_exptl_crystal_density_diffrn 1.298
_exptl_crystal_density_method 'not measured'
_exptl_crystal_description needle
_exptl_crystal_F_000 2480
_exptl_crystal_size_max 0.06
_exptl_crystal_size_mid 0.04
_exptl_crystal_size_min 0.04
_refine_diff_density_max 0.446
_refine_diff_density_min -0.208
_refine_diff_density_rms 0.054
_refine_ls_extinction_method none
_refine_ls_goodness_of_fit_ref 1.016
_refine_ls_hydrogen_treatment mixed
_refine_ls_matrix_type full
_refine_ls_number_parameters 337
_refine_ls_number_reflns 5775
_refine_ls_number_restraints 0
_refine_ls_restrained_S_all 1.016
_refine_ls_R_factor_all 0.0305
_refine_ls_R_factor_gt 0.0279
_refine_ls_shift/su_max 0.001
_refine_ls_shift/su_mean 0.000
_refine_ls_structure_factor_coef Fsqd
_refine_ls_weighting_details 'calc w=1/[\s^2^(Fo^2^)+(0.0535P)^2^+2.1741P] where P=(Fo^2^+2Fc^2^)/3'
_refine_ls_weighting_scheme calc
_refine_ls_wR_factor_gt 0.0768
_refine_ls_wR_factor_ref 0.0790
_reflns_number_gt 5335
_reflns_number_total 5775
_reflns_threshold_expression >2sigma(I)
_cod_data_source_file ja5b10066_si_001.cif
_cod_data_source_block bor104
_cod_original_sg_symbol_H-M Pbca
_cod_database_code 4129736

loop_
_symmetry_equiv_pos_as_xyz
'x, y, z'
'-x+1/2, -y, z+1/2'
'-x, y+1/2, -z+1/2'
'x+1/2, -y+1/2, -z'
'-x, -y, -z'
'x-1/2, y, -z-1/2'
'x, -y-1/2, z-1/2'
'-x-1/2, y-1/2, z'

loop_
_atom_site_label
_atom_site_type_symbol
_atom_site_fract_x
_atom_site_fract_y
_atom_site_fract_z
_atom_site_U_iso_or_equiv
_atom_site_adp_type
_atom_site_occupancy
_atom_site_symmetry_multiplicity
_atom_site_calc_flag
_atom_site_refinement_flags
C1 C 0.25312(11) 0.21174(6) 0.37788(5) 0.0155(3) Uani 1 1 d .
C2 C 0.23419(11) 0.26919(7) 0.34821(5) 0.0177(3) Uani 1 1 d .
C3 C 0.31389(13) 0.31917(7) 0.34252(6) 0.0218(3) Uani 1 1 d .
H3 H 0.2990 0.3570 0.3210 0.026 Uiso 1 1 calc R
C4 C 0.41615(13) 0.31236(7) 0.36926(6) 0.0231(3) Uani 1 1 d .
H4 H 0.4719 0.3460 0.3658 0.028 Uiso 1 1 calc R
C5 C 0.43866(12) 0.25710(7) 0.40111(6) 0.0211(3) Uani 1 1 d .
H5 H 0.5081 0.2531 0.4199 0.025 Uiso 1 1 calc R
C6 C 0.35657(11) 0.20828(7) 0.40445(5) 0.0167(3) Uani 1 1 d .
C7 C -0.13128(11) 0.09360(7) 0.42257(6) 0.0180(3) Uani 1 1 d .
C8 C -0.13504(12) 0.12207(7) 0.47379(6) 0.0205(3) Uani 1 1 d .
H8 H -0.0694 0.1205 0.4956 0.025 Uiso 1 1 calc R
C9 C -0.23170(13) 0.15249(7) 0.49360(6) 0.0233(3) Uani 1 1 d .
H9 H -0.2308 0.1726 0.5279 0.028 Uiso 1 1 calc R
C10 C -0.32965(13) 0.15337(7) 0.46297(6) 0.0243(3) Uani 1 1 d .
H10 H -0.3964 0.1736 0.4764 0.029 Uiso 1 1 calc R
C11 C -0.32948(12) 0.12457(8) 0.41260(6) 0.0228(3) Uani 1 1 d .
H11 H -0.3965 0.1246 0.3917 0.027 Uiso 1 1 calc R
C12 C -0.23137(12) 0.09560(7) 0.39262(6) 0.0201(3) Uani 1 1 d .
H12 H -0.2323 0.0767 0.3578 0.024 Uiso 1 1 calc R
C13 C -0.01771(12) 0.00202(7) 0.33938(5) 0.0182(3) Uani 1 1 d .
C14 C -0.11297(12) -0.03938(7) 0.33768(6) 0.0217(3) Uani 1 1 d .
H14 H -0.1674 -0.0367 0.3655 0.026 Uiso 1 1 calc R
C15 C -0.12940(13) -0.08424(7) 0.29615(7) 0.0250(3) Uani 1 1 d .
H15 H -0.1953 -0.1112 0.2955 0.030 Uiso 1 1 calc R
C16 C -0.04988(14) -0.08977(7) 0.25563(6) 0.0258(3) Uani 1 1 d .
H16 H -0.0606 -0.1208 0.2275 0.031 Uiso 1 1 calc R
C17 C 0.04507(13) -0.04989(7) 0.25645(6) 0.0235(3) Uani 1 1 d .
H17 H 0.1000 -0.0537 0.2289 0.028 Uiso 1 1 calc R
C18 C 0.06037(12) -0.00408(7) 0.29759(6) 0.0202(3) Uani 1 1 d .
H18 H 0.1253 0.0236 0.2973 0.024 Uiso 1 1 calc R
C20 C -0.06524(12) 0.25326(7) 0.37858(5) 0.0187(3) Uani 1 1 d .
H20 H -0.1247 0.2196 0.3869 0.022 Uiso 1 1 calc R
C21 C -0.01086(13) 0.27450(7) 0.43158(6) 0.0233(3) Uani 1 1 d .
H21A H 0.0452 0.3093 0.4248 0.035 Uiso 1 1 calc R
H21B H 0.0263 0.2362 0.4481 0.035 Uiso 1 1 calc R
H21C H -0.0693 0.2916 0.4557 0.035 Uiso 1 1 calc R
C22 C -0.12325(14) 0.31185(8) 0.35089(6) 0.0290(3) Uani 1 1 d .
H22A H -0.1813 0.3302 0.3745 0.043 Uiso 1 1 calc R
H22B H -0.1584 0.2967 0.3176 0.043 Uiso 1 1 calc R
H22C H -0.0671 0.3461 0.3428 0.043 Uiso 1 1 calc R
C23 C -0.01608(12) 0.20350(7) 0.27073(5) 0.0197(3) Uani 1 1 d .
H23 H -0.0417 0.2485 0.2590 0.024 Uiso 1 1 calc R
C24 C -0.11960(12) 0.15807(8) 0.27010(6) 0.0241(3) Uani 1 1 d .
H24A H -0.1542 0.1589 0.2345 0.036 Uiso 1 1 calc R
H24B H -0.1745 0.1735 0.2966 0.036 Uiso 1 1 calc R
H24C H -0.0964 0.1127 0.2788 0.036 Uiso 1 1 calc R
C25 C 0.07464(13) 0.18067(8) 0.23131(6) 0.0262(3) Uani 1 1 d .
H25A H 0.0972 0.1351 0.2398 0.039 Uiso 1 1 calc R
H25B H 0.1405 0.2100 0.2339 0.039 Uiso 1 1 calc R
H25C H 0.0443 0.1823 0.1949 0.039 Uiso 1 1 calc R
C30 C 0.35482(12) 0.02812(7) 0.40242(6) 0.0207(3) Uani 1 1 d .
H30 H 0.4244 0.0237 0.4248 0.025 Uiso 1 1 calc R
C31 C 0.39225(14) 0.04470(8) 0.34530(6) 0.0283(3) Uani 1 1 d .
H31A H 0.4468 0.0114 0.3330 0.042 Uiso 1 1 calc R
H31B H 0.4276 0.0886 0.3448 0.042 Uiso 1 1 calc R
H31C H 0.3263 0.0446 0.3216 0.042 Uiso 1 1 calc R
C32 C 0.29150(14) -0.03776(7) 0.40481(7) 0.0288(3) Uani 1 1 d .
H32A H 0.2231 -0.0350 0.3829 0.043 Uiso 1 1 calc R
H32B H 0.2706 -0.0474 0.4419 0.043 Uiso 1 1 calc R
H32C H 0.3402 -0.0732 0.3912 0.043 Uiso 1 1 calc R
C33 C 0.24435(12) 0.07718(7) 0.49962(5) 0.0194(3) Uani 1 1 d .
H33 H 0.1880 0.0402 0.5005 0.023 Uiso 1 1 calc R
C34 C 0.18908(13) 0.13802(8) 0.52574(6) 0.0254(3) Uani 1 1 d .
H34A H 0.1667 0.1271 0.5624 0.038 Uiso 1 1 calc R
H34B H 0.1221 0.1509 0.5052 0.038 Uiso 1 1 calc R
H34C H 0.2431 0.1748 0.5263 0.038 Uiso 1 1 calc R
C35 C 0.34977(12) 0.05386(7) 0.53010(6) 0.0234(3) Uani 1 1 d .
H35A H 0.4105 0.0865 0.5257 0.035 Uiso 1 1 calc R
H35B H 0.3745 0.0109 0.5160 0.035 Uiso 1 1 calc R
H35C H 0.3317 0.0493 0.5681 0.035 Uiso 1 1 calc R
H1 H 0.0439(17) 0.0171(10) 0.4388(8) 0.037(5) Uiso 1 1 d .
Ni1 Ni 0.142694(18) 0.142319(11) 0.382615(9) 0.01364(8) Uani 1 1 d .
O1 O 0.37598(8) 0.15228(5) 0.43563(4) 0.0188(2) Uani 1 1 d .
O2 O 0.12960(8) 0.27573(5) 0.32391(4) 0.0201(2) Uani 1 1 d .
P1 P 0.27184(3) 0.096884(16) 0.429367(13) 0.01468(9) Uani 1 1 d .
P2 P 0.04368(3) 0.212375(16) 0.337912(13) 0.01555(9) Uani 1 1 d .
Si1 Si 0.01001(3) 0.060740(18) 0.397411(15) 0.01595(9) Uani 1 1 d .

loop_
_atom_site_aniso_label
_atom_site_aniso_U_11
_atom_site_aniso_U_22
_atom_site_aniso_U_33
_atom_site_aniso_U_23
_atom_site_aniso_U_13
_atom_site_aniso_U_12
C1 0.0157(6) 0.0145(6) 0.0162(6) -0.0010(5) 0.0025(5) -0.0006(5)
C2 0.0182(6) 0.0181(6) 0.0167(6) 0.0003(5) 0.0012(5) 0.0018(5)
C3 0.0253(7) 0.0160(6) 0.0240(7) 0.0039(5) 0.0043(6) -0.0001(6)
C4 0.0219(7) 0.0185(7) 0.0289(7) 0.0008(6) 0.0051(6) -0.0058(5)
C5 0.0164(6) 0.0210(7) 0.0260(7) -0.0004(6) 0.0002(5) -0.0017(5)
C6 0.0173(6) 0.0156(6) 0.0173(6) 0.0002(5) 0.0016(5) 0.0011(5)
C7 0.0164(6) 0.0170(6) 0.0206(7) 0.0024(5) 0.0022(5) -0.0019(5)
C8 0.0188(7) 0.0225(7) 0.0201(7) 0.0018(5) -0.0006(5) -0.0030(5)
C9 0.0275(8) 0.0242(7) 0.0181(7) 0.0000(5) 0.0037(6) -0.0009(6)
C10 0.0230(7) 0.0257(7) 0.0243(7) 0.0037(6) 0.0058(6) 0.0063(6)
C11 0.0183(7) 0.0274(7) 0.0229(7) 0.0043(6) -0.0013(6) 0.0008(6)
C12 0.0201(7) 0.0210(7) 0.0191(6) 0.0006(5) 0.0006(5) -0.0017(5)
C13 0.0186(6) 0.0150(6) 0.0211(7) 0.0003(5) -0.0031(5) 0.0012(5)
C14 0.0194(7) 0.0190(7) 0.0267(7) 0.0014(5) 0.0002(6) -0.0002(5)
C15 0.0231(7) 0.0172(7) 0.0348(8) 0.0003(6) -0.0059(6) -0.0034(5)
C16 0.0312(8) 0.0201(7) 0.0262(7) -0.0055(6) -0.0081(6) 0.0038(6)
C17 0.0238(7) 0.0246(7) 0.0220(7) -0.0011(6) -0.0014(6) 0.0052(6)
C18 0.0171(6) 0.0195(6) 0.0239(7) 0.0003(5) -0.0024(5) 0.0002(5)
C20 0.0191(6) 0.0205(7) 0.0167(6) 0.0005(5) 0.0005(5) 0.0045(5)
C21 0.0269(7) 0.0233(7) 0.0197(7) -0.0023(5) -0.0004(6) 0.0032(6)
C22 0.0339(8) 0.0301(8) 0.0228(7) 0.0038(6) 0.0025(6) 0.0158(7)
C23 0.0193(6) 0.0247(7) 0.0151(6) 0.0012(5) -0.0019(5) 0.0037(5)
C24 0.0191(7) 0.0342(8) 0.0190(7) -0.0014(6) -0.0030(6) 0.0011(6)
C25 0.0232(7) 0.0362(8) 0.0192(7) -0.0022(6) 0.0023(6) 0.0028(6)
C30 0.0197(7) 0.0189(7) 0.0235(7) -0.0009(5) -0.0007(5) 0.0039(5)
C31 0.0265(8) 0.0329(8) 0.0255(8) -0.0037(6) 0.0050(6) 0.0000(6)
C32 0.0334(8) 0.0174(7) 0.0355(8) -0.0009(6) -0.0005(7) 0.0022(6)
C33 0.0197(6) 0.0225(7) 0.0161(6) 0.0033(5) -0.0015(5) -0.0020(5)
C34 0.0224(7) 0.0342(8) 0.0197(7) -0.0016(6) -0.0014(6) 0.0041(6)
C35 0.0254(7) 0.0244(7) 0.0204(7) 0.0038(6) -0.0048(6) 0.0024(6)
Ni1 0.01292(13) 0.01319(13) 0.01480(13) 0.00100(8) -0.00124(8) -0.00025(8)
O1 0.0147(4) 0.0181(5) 0.0237(5) 0.0041(4) -0.0038(4) -0.0013(4)
O2 0.0202(5) 0.0184(5) 0.0216(5) 0.0062(4) -0.0018(4) 0.0003(4)
P1 0.01402(17) 0.01375(16) 0.01627(17) 0.00179(11) -0.00116(12) 0.00012(12)
P2 0.01535(17) 0.01675(17) 0.01456(16) 0.00143(12) -0.00130(12) 0.00204(12)
Si1 0.01429(18) 0.01594(18) 0.01761(18) 0.00009(13) -0.00008(13) -0.00133(13)

loop_
_atom_type_symbol
_atom_type_description
_atom_type_scat_dispersion_real
_atom_type_scat_dispersion_imag
_atom_type_scat_source
C C 0.0181 0.0091 'International Tables Vol C Tables 4.2.6.8 and 6.1.1.4'
H H 0.0000 0.0000 'International Tables Vol C Tables 4.2.6.8 and 6.1.1.4'
O O 0.0492 0.0322 'International Tables Vol C Tables 4.2.6.8 and 6.1.1.4'
Si Si 0.2541 0.3302 'International Tables Vol C Tables 4.2.6.8 and 6.1.1.4'
P P 0.2955 0.4335 'International Tables Vol C Tables 4.2.6.8 and 6.1.1.4'
Ni Ni -3.0029 0.5091 'International Tables Vol C Tables 4.2.6.8 and 6.1.1.4'

loop_
_geom_angle_atom_site_label_1
_geom_angle_atom_site_label_2
_geom_angle_atom_site_label_3
_geom_angle
C2 C1 C6 115.88(12)
C2 C1 Ni1 122.00(10)
C6 C1 Ni1 122.11(10)
O2 C2 C3 119.52(12)
O2 C2 C1 117.16(12)
C3 C2 C1 123.31(13)
C2 C3 C4 118.07(13)
C2 C3 H3 121.0
C4 C3 H3 121.0
C3 C4 C5 121.34(13)
C3 C4 H4 119.3
C5 C4 H4 119.3
C6 C5 C4 117.91(13)
C6 C5 H5 121.0
C4 C5 H5 121.0
C5 C6 O1 119.65(12)
C5 C6 C1 123.43(13)
O1 C6 C1 116.92(12)
C12 C7 C8 116.68(13)
C12 C7 Si1 125.07(11)
C8 C7 Si1 118.12(10)
C9 C8 C7 122.14(13)
C9 C8 H8 118.9
C7 C8 H8 118.9
C8 C9 C10 119.69(14)
C8 C9 H9 120.2
C10 C9 H9 120.2
C11 C10 C9 119.63(14)
C11 C10 H10 120.2
C9 C10 H10 120.2
C10 C11 C12 120.19(14)
C10 C11 H11 119.9
C12 C11 H11 119.9
C11 C12 C7 121.63(13)
C11 C12 H12 119.2
C7 C12 H12 119.2
C18 C13 C14 117.07(13)
C18 C13 Si1 120.71(11)
C14 C13 Si1 122.14(11)
C15 C14 C13 121.43(14)
C15 C14 H14 119.3
C13 C14 H14 119.3
C16 C15 C14 120.21(14)
C16 C15 H15 119.9
C14 C15 H15 119.9
C17 C16 C15 119.58(14)
C17 C16 H16 120.2
C15 C16 H16 120.2
C16 C17 C18 120.13(14)
C16 C17 H17 119.9
C18 C17 H17 119.9
C17 C18 C13 121.55(13)
C17 C18 H18 119.2
C13 C18 H18 119.2
C22 C20 C21 111.30(12)
C22 C20 P2 114.20(10)
C21 C20 P2 108.04(10)
C22 C20 H20 107.7
C21 C20 H20 107.7
P2 C20 H20 107.7
C20 C21 H21A 109.5
C20 C21 H21B 109.5
H21A C21 H21B 109.5
C20 C21 H21C 109.5
H21A C21 H21C 109.5
H21B C21 H21C 109.5
C20 C22 H22A 109.5
C20 C22 H22B 109.5
H22A C22 H22B 109.5
C20 C22 H22C 109.5
H22A C22 H22C 109.5
H22B C22 H22C 109.5
C25 C23 C24 112.03(12)
C25 C23 P2 110.51(10)
C24 C23 P2 112.14(10)
C25 C23 H23 107.3
C24 C23 H23 107.3
P2 C23 H23 107.3
C23 C24 H24A 109.5
C23 C24 H24B 109.5
H24A C24 H24B 109.5
C23 C24 H24C 109.5
H24A C24 H24C 109.5
H24B C24 H24C 109.5
C23 C25 H25A 109.5
C23 C25 H25B 109.5
H25A C25 H25B 109.5
C23 C25 H25C 109.5
H25A C25 H25C 109.5
H25B C25 H25C 109.5
C32 C30 C31 111.60(13)
C32 C30 P1 112.47(10)
C31 C30 P1 109.48(10)
C32 C30 H30 107.7
C31 C30 H30 107.7
P1 C30 H30 107.7
C30 C31 H31A 109.5
C30 C31 H31B 109.5
H31A C31 H31B 109.5
C30 C31 H31C 109.5
H31A C31 H31C 109.5
H31B C31 H31C 109.5
C30 C32 H32A 109.5
C30 C32 H32B 109.5
H32A C32 H32B 109.5
C30 C32 H32C 109.5
H32A C32 H32C 109.5
H32B C32 H32C 109.5
C35 C33 C34 112.28(12)
C35 C33 P1 113.50(10)
C34 C33 P1 108.09(10)
C35 C33 H33 107.6
C34 C33 H33 107.6
P1 C33 H33 107.6
C33 C34 H34A 109.5
C33 C34 H34B 109.5
H34A C34 H34B 109.5
C33 C34 H34C 109.5
H34A C34 H34C 109.5
H34B C34 H34C 109.5
C33 C35 H35A 109.5
C33 C35 H35B 109.5
H35A C35 H35B 109.5
C33 C35 H35C 109.5
H35A C35 H35C 109.5
H35B C35 H35C 109.5
C1 Ni1 P1 81.92(4)
C1 Ni1 P2 81.91(4)
P1 Ni1 P2 163.528(17)
C1 Ni1 Si1 174.26(4)
P1 Ni1 Si1 95.354(15)
P2 Ni1 Si1 100.466(15)
C6 O1 P1 111.61(8)
C2 O2 P2 112.26(8)
O1 P1 C30 98.39(6)
O1 P1 C33 100.73(6)
C30 P1 C33 106.54(7)
O1 P1 Ni1 107.02(4)
C30 P1 Ni1 120.59(5)
C33 P1 Ni1 119.52(5)
O2 P2 C23 96.73(6)
O2 P2 C20 101.52(6)
C23 P2 C20 106.33(6)
O2 P2 Ni1 106.28(4)
C23 P2 Ni1 128.57(5)
C20 P2 Ni1 112.90(4)
C13 Si1 C7 108.51(6)
C13 Si1 Ni1 116.07(5)
C7 Si1 Ni1 113.74(4)
C13 Si1 H1 102.7(8)
C7 Si1 H1 102.9(8)
Ni1 Si1 H1 111.6(8)

loop_
_geom_bond_atom_site_label_1
_geom_bond_atom_site_label_2
_geom_bond_distance
C1 C2 1.3940(19)
C1 C6 1.3946(19)
C1 Ni1 1.9188(13)
C2 O2 1.3851(16)
C2 C3 1.388(2)
C3 C4 1.389(2)
C3 H3 0.9500
C4 C5 1.396(2)
C4 H4 0.9500
C5 C6 1.3857(19)
C5 H5 0.9500
C6 O1 1.3917(16)
C7 C12 1.402(2)
C7 C8 1.405(2)
C7 Si1 1.9054(14)
C8 C9 1.389(2)
C8 H8 0.9500
C9 C10 1.390(2)
C9 H9 0.9500
C10 C11 1.388(2)
C10 H10 0.9500
C11 C12 1.392(2)
C11 H11 0.9500
C12 H12 0.9500
C13 C18 1.401(2)
C13 C14 1.403(2)
C13 Si1 1.9023(14)
C14 C15 1.392(2)
C14 H14 0.9500
C15 C16 1.387(2)
C15 H15 0.9500
C16 C17 1.382(2)
C16 H16 0.9500
C17 C18 1.395(2)
C17 H17 0.9500
C18 H18 0.9500
C20 C22 1.5321(19)
C20 C21 1.5348(19)
C20 P2 1.8374(14)
C20 H20 1.0000
C21 H21A 0.9800
C21 H21B 0.9800
C21 H21C 0.9800
C22 H22A 0.9800
C22 H22B 0.9800
C22 H22C 0.9800
C23 C25 1.5287(19)
C23 C24 1.530(2)
C23 P2 1.8323(14)
C23 H23 1.0000
C24 H24A 0.9800
C24 H24B 0.9800
C24 H24C 0.9800
C25 H25A 0.9800
C25 H25B 0.9800
C25 H25C 0.9800
C30 C32 1.526(2)
C30 C31 1.533(2)
C30 P1 1.8281(14)
C30 H30 1.0000
C31 H31A 0.9800
C31 H31B 0.9800
C31 H31C 0.9800
C32 H32A 0.9800
C32 H32B 0.9800
C32 H32C 0.9800
C33 C35 1.5358(19)
C33 C34 1.536(2)
C33 P1 1.8312(14)
C33 H33 1.0000
C34 H34A 0.9800
C34 H34B 0.9800
C34 H34C 0.9800
C35 H35A 0.9800
C35 H35B 0.9800
C35 H35C 0.9800
Ni1 P1 2.1314(4)
Ni1 P2 2.1494(4)
Ni1 Si1 2.3040(4)
O1 P1 1.6707(10)
O2 P2 1.6700(10)
Si1 H1 1.42(2)

loop_
_geom_torsion_atom_site_label_1
_geom_torsion_atom_site_label_2
_geom_torsion_atom_site_label_3
_geom_torsion_atom_site_label_4
_geom_torsion
C6 C1 C2 O2 -176.37(11)
Ni1 C1 C2 O2 2.80(17)
C6 C1 C2 C3 3.2(2)
Ni1 C1 C2 C3 -177.68(11)
O2 C2 C3 C4 177.32(13)
C1 C2 C3 C4 -2.2(2)
C2 C3 C4 C5 -0.2(2)
C3 C4 C5 C6 1.3(2)
C4 C5 C6 O1 179.75(13)
C4 C5 C6 C1 -0.2(2)
C2 C1 C6 C5 -1.9(2)
Ni1 C1 C6 C5 178.93(11)
C2 C1 C6 O1 178.11(11)
Ni1 C1 C6 O1 -1.05(17)
C12 C7 C8 C9 -1.8(2)
Si1 C7 C8 C9 174.25(11)
C7 C8 C9 C10 2.1(2)
C8 C9 C10 C11 -0.8(2)
C9 C10 C11 C12 -0.7(2)
C10 C11 C12 C7 1.0(2)
C8 C7 C12 C11 0.2(2)
Si1 C7 C12 C11 -175.51(11)
C18 C13 C14 C15 -0.4(2)
Si1 C13 C14 C15 -177.02(11)
C13 C14 C15 C16 1.2(2)
C14 C15 C16 C17 -0.8(2)
C15 C16 C17 C18 -0.4(2)
C16 C17 C18 C13 1.3(2)
C14 C13 C18 C17 -0.9(2)
Si1 C13 C18 C17 175.85(11)
C2 C1 Ni1 P1 178.16(11)
C6 C1 Ni1 P1 -2.72(10)
C2 C1 Ni1 P2 -5.00(10)
C6 C1 Ni1 P2 174.12(11)
C2 C1 Ni1 Si1 -119.9(4)
C6 C1 Ni1 Si1 59.2(5)
C5 C6 O1 P1 -174.59(11)
C1 C6 O1 P1 5.39(15)
C3 C2 O2 P2 -177.19(11)
C1 C2 O2 P2 2.35(15)
C6 O1 P1 C30 118.85(9)
C6 O1 P1 C33 -132.44(9)
C6 O1 P1 Ni1 -6.81(9)
C32 C30 P1 O1 165.40(10)
C31 C30 P1 O1 -69.93(11)
C32 C30 P1 C33 61.51(12)
C31 C30 P1 C33 -173.82(10)
C32 C30 P1 Ni1 -79.08(11)
C31 C30 P1 Ni1 45.59(12)
C35 C33 P1 O1 -55.14(11)
C34 C33 P1 O1 70.10(10)
C35 C33 P1 C30 47.05(12)
C34 C33 P1 C30 172.29(10)
C35 C33 P1 Ni1 -171.86(8)
C34 C33 P1 Ni1 -46.62(11)
C1 Ni1 P1 O1 4.87(5)
P2 Ni1 P1 O1 -6.22(8)
Si1 Ni1 P1 O1 -170.05(4)
C1 Ni1 P1 C30 -106.12(7)
P2 Ni1 P1 C30 -117.21(8)
Si1 Ni1 P1 C30 78.97(6)
C1 Ni1 P1 C33 118.26(7)
P2 Ni1 P1 C33 107.17(8)
Si1 Ni1 P1 C33 -56.66(6)
C2 O2 P2 C23 -139.01(9)
C2 O2 P2 C20 112.75(9)
C2 O2 P2 Ni1 -5.50(9)
C25 C23 P2 O2 66.34(11)
C24 C23 P2 O2 -167.89(10)
C25 C23 P2 C20 170.47(10)
C24 C23 P2 C20 -63.75(11)
C25 C23 P2 Ni1 -50.74(13)
C24 C23 P2 Ni1 75.04(11)
C22 C20 P2 O2 56.44(12)
C21 C20 P2 O2 -67.98(10)
C22 C20 P2 C23 -44.19(13)
C21 C20 P2 C23 -168.60(10)
C22 C20 P2 Ni1 169.81(10)
C21 C20 P2 Ni1 45.40(11)
C1 Ni1 P2 O2 5.24(5)
P1 Ni1 P2 O2 16.33(8)
Si1 Ni1 P2 O2 179.95(4)
C1 Ni1 P2 C23 118.14(7)
P1 Ni1 P2 C23 129.23(8)
Si1 Ni1 P2 C23 -67.15(6)
C1 Ni1 P2 C20 -105.20(6)
P1 Ni1 P2 C20 -94.11(8)
Si1 Ni1 P2 C20 69.51(5)
C18 C13 Si1 C7 148.32(11)
C14 C13 Si1 C7 -35.14(13)
C18 C13 Si1 Ni1 18.80(13)
C14 C13 Si1 Ni1 -164.65(10)
C12 C7 Si1 C13 -22.29(14)
C8 C7 Si1 C13 162.04(11)
C12 C7 Si1 Ni1 108.51(12)
C8 C7 Si1 Ni1 -67.16(12)
C1 Ni1 Si1 C13 -166.5(4)
P1 Ni1 Si1 C13 -105.16(5)
P2 Ni1 Si1 C13 79.45(5)
C1 Ni1 Si1 C7 66.5(4)
P1 Ni1 Si1 C7 127.89(5)
P2 Ni1 Si1 C7 -47.51(5)
